data_2022249
loop_
_publ_author_name
'Chen, Zhao'
'Zhang, Zilong'
'Zhang, Chong'
'Xiao, Yu'

_publ_section_title
;
 A new ladder-type silver(I) coordination polymer with 4,4'-bipyridine and
 4-[(4-carboxybenzyloxy)methyl]benzoate ligands: synthesis, crystal
 structure, fluorescence properties and Hirshfeld surface analysis
;
_journal_coeditor_code DG3009
_journal_issue 10
_journal_name_full 'Acta Crystallographica Section C'
_journal_page_first 952
_journal_page_last 957
_journal_paper_doi 10.1107/S2053229620011882
_journal_volume 76
_journal_year 2020
_chemical_formula_iupac '[Ag (C16 H13 O5) (C10 H8 N2)]'
_chemical_formula_moiety 'C26 H21 Ag N2 O5'
_chemical_formula_sum 'C26 H21 Ag N2 O5'
_chemical_formula_weight 549.32
_chemical_name_systematic
Poly[(\m-4,4'-bipyridine-\k^2^<i>N</i>:<i>N</i>'){\m-4-[(4-carboxybenzyloxy)methyl]benzoato-\k<i>O</i>}silver(I)](<i>Ag</i>---<i>Ag</i>)
_space_group_crystal_system triclinic
_space_group_IT_number 2
_space_group_name_Hall '-P 1'
_space_group_name_H-M_alt 'P -1'
_atom_sites_solution_hydrogens geom
_audit_creation_method SHELXL-2014
_cell_angle_alpha 78.610(5)
_cell_angle_beta 81.339(6)
_cell_angle_gamma 70.031(6)
_cell_formula_units_Z 2
_cell_length_a 7.9269(6)
_cell_length_b 11.3939(8)
_cell_length_c 13.6589(8)
_cell_measurement_reflns_used 2207
_cell_measurement_temperature 289(2)
_cell_measurement_theta_max 21.0270
_cell_measurement_theta_min 3.6930
_cell_volume 1132.01(14)
_computing_cell_refinement
;
CrysAlis PRO (Agilent, 2014)
;
_computing_data_collection
;
CrysAlis PRO (Agilent, 2014)
;
_computing_data_reduction
;
CrysAlis PRO (Agilent, 2014)
;
_computing_molecular_graphics
;
OLEX2 (Dolomanov <i>et al.</i>, 2009)
;
_computing_publication_material
;
OLEX2 (Dolomanov <i>et al.</i>, 2009)
;
_computing_structure_refinement
;
SHELXL2018 (Sheldrick, 2015b)
;
_computing_structure_solution
;
SHELXT2015 (Sheldrick, 2015a)
;
_diffrn_ambient_temperature 289(2)
_diffrn_detector_area_resol_mean 16.0233
_diffrn_measured_fraction_theta_full 0.998
_diffrn_measured_fraction_theta_max 0.998
_diffrn_measurement_device_type 'Agilent SuperNova Single Source diffractometer with an E detector'
_diffrn_measurement_method '\w scans'
_diffrn_radiation_type MoK\a
_diffrn_radiation_wavelength 0.71073
_diffrn_reflns_av_R_equivalents 0.0730
_diffrn_reflns_av_unetI/netI 0.0896
_diffrn_reflns_limit_h_max 9
_diffrn_reflns_limit_h_min -9
_diffrn_reflns_limit_k_max 13
_diffrn_reflns_limit_k_min -13
_diffrn_reflns_limit_l_max 16
_diffrn_reflns_limit_l_min -16
_diffrn_reflns_number 14148
_diffrn_reflns_theta_full 25.242
_diffrn_reflns_theta_max 25.098
_diffrn_reflns_theta_min 3.346
_diffrn_source 'SuperNova (Mo) X-ray Source'
_diffrn_standards_decay_% 0
_diffrn_standards_interval_count 0
_diffrn_standards_interval_time 0
_diffrn_standards_number 0
_exptl_absorpt_coefficient_mu 0.932
_exptl_absorpt_correction_T_max 0.871
_exptl_absorpt_correction_T_min 0.429
_exptl_absorpt_correction_type multi-scan
_exptl_absorpt_process_details
;
(CrysAlis PRO; Agilent, 2014)
;
_exptl_crystal_colour colourless
_exptl_crystal_density_diffrn 1.612
_exptl_crystal_description plate
_exptl_crystal_F_000 556
_exptl_crystal_size_max 0.22
_exptl_crystal_size_mid 0.21
_exptl_crystal_size_min 0.11
_refine_diff_density_max 0.552
_refine_diff_density_min -0.570
_refine_ls_extinction_method none
_refine_ls_goodness_of_fit_ref 0.999
_refine_ls_hydrogen_treatment constr
_refine_ls_matrix_type full
_refine_ls_number_parameters 303
_refine_ls_number_reflns 4035
_refine_ls_number_restraints 0
_refine_ls_restrained_S_all 0.999
_refine_ls_R_factor_all 0.0979
_refine_ls_R_factor_gt 0.0512
_refine_ls_shift/su_max 0.000
_refine_ls_shift/su_mean 0.000
_refine_ls_structure_factor_coef Fsqd
_refine_ls_weighting_details 'w=1/[\s^2^(Fo^2^)+(0.0304P)^2^+0.7458P] where P=(Fo^2^+2Fc^2^)/3'
_refine_ls_weighting_scheme calc
_refine_ls_wR_factor_gt 0.0898
_refine_ls_wR_factor_ref 0.1151
_reflns_number_gt 2501
_reflns_number_total 4035
_reflns_threshold_expression 'I > 2\s(I)'
_cod_data_source_file dg3009sup1.cif
_cod_data_source_block I
_cod_depositor_comments 'Adding full bibliography for 2022249.cif.'
_cod_database_code 2022249
_cod_database_fobs_code 2022249
_shelx_space_group_comment
;
The symmetry employed for this shelxl refinement is uniquely defined
by the following loop, which should always be used as a source of
symmetry information in preference to the above space-group names.
They are only intended as comments.
;
_shelxl_version_number 2.014

loop_
_space_group_symop_operation_xyz
'x, y, z'
'-x, -y, -z'

loop_
_atom_site_type_symbol
_atom_site_label
_atom_site_fract_x
_atom_site_fract_y
_atom_site_fract_z
_atom_site_U_iso_or_equiv
_atom_site_adp_type
_atom_site_calc_flag
_atom_site_occupancy
_atom_site_disorder_assembly
_atom_site_disorder_group
Ag Ag1 0.32970(6) 0.44453(4) 0.51821(4) 0.0608(2) Uani d 1 . .
O O3 1.3458(5) 1.1536(4) 0.8164(3) 0.0667(12) Uani d 1 . .
O O4 1.1040(5) 1.3147(4) 0.7749(4) 0.0672(12) Uani d 1 . .
H H4 1.1793 1.3508 0.7555 0.101 Uiso calc 1 . .
O O9 0.8298(6) 0.7584(4) 0.9504(3) 0.0701(12) Uani d 1 . .
O O2 0.2698(6) 0.4736(4) 0.7553(3) 0.0665(12) Uani d 1 . .
N N1 -0.4973(6) 1.2490(4) 0.5112(4) 0.0486(12) Uani d 1 . .
C C2 -0.4494(8) 1.1724(5) 0.5962(5) 0.0626(18) Uani d 1 . .
H H2 -0.4953 1.2033 0.6562 0.075 Uiso calc 1 . .
O O1 0.5166(6) 0.4518(4) 0.6490(3) 0.0688(13) Uani d 1 . .
C C5 -0.2613(7) 0.9992(5) 0.5134(4) 0.0389(13) Uani d 1 . .
C C13 0.6773(8) 0.5348(5) 0.7796(4) 0.0481(15) Uani d 1 . .
H H13 0.7507 0.4985 0.7264 0.058 Uiso calc 1 . .
C C12 0.4989(7) 0.5410(5) 0.7932(4) 0.0405(13) Uani d 1 . .
C C25 1.0642(7) 1.1175(5) 0.8342(4) 0.0420(13) Uani d 1 . .
C C3 -0.3356(8) 1.0498(5) 0.6004(4) 0.0569(17) Uani d 1 . .
H H3A -0.3081 1.0003 0.6623 0.068 Uiso calc 1 . .
C C20 0.8453(8) 0.9639(5) 0.8833(4) 0.0470(14) Uani d 1 . .
C C4 -0.3119(8) 1.0796(5) 0.4259(4) 0.0555(17) Uani d 1 . .
H H4A -0.2671 1.0514 0.3647 0.067 Uiso calc 1 . .
C C21 1.0303(8) 0.9131(5) 0.8847(4) 0.0578(16) Uani d 1 . .
H H21 1.0826 0.8262 0.9022 0.069 Uiso calc 1 . .
C C26 1.1854(8) 1.1954(6) 0.8081(4) 0.0493(15) Uani d 1 . .
C C11 0.4235(9) 0.4830(5) 0.7270(5) 0.0488(15) Uani d 1 . .
C C24 1.1391(8) 0.9893(5) 0.8607(4) 0.0548(16) Uani d 1 . .
H H24 1.2633 0.9534 0.8624 0.066 Uiso calc 1 . .
C C14 0.3926(8) 0.5997(5) 0.8701(4) 0.0497(15) Uani d 1 . .
H H14 0.2712 0.6065 0.8801 0.060 Uiso calc 1 . .
C C23 0.8791(7) 1.1698(5) 0.8328(4) 0.0497(15) Uani d 1 . .
H H23 0.8270 1.2567 0.8153 0.060 Uiso calc 1 . .
C C16 0.7486(8) 0.5810(5) 0.8427(5) 0.0579(16) Uani d 1 . .
H H16 0.8702 0.5736 0.8328 0.069 Uiso calc 1 . .
C C17 0.6419(9) 0.6388(5) 0.9213(4) 0.0506(15) Uani d 1 . .
C C22 0.7710(7) 1.0929(5) 0.8574(4) 0.0483(15) Uani d 1 . .
H H22 0.6467 1.1289 0.8564 0.058 Uiso calc 1 . .
C C19 0.7263(8) 0.8831(5) 0.9132(5) 0.0580(16) Uani d 1 . .
H H19A 0.6332 0.9172 0.9644 0.070 Uiso calc 1 . .
H H19B 0.6683 0.8828 0.8556 0.070 Uiso calc 1 . .
C C15 0.4634(8) 0.6489(5) 0.9332(4) 0.0569(16) Uani d 1 . .
H H15 0.3886 0.6892 0.9842 0.068 Uiso calc 1 . .
C C1 -0.4279(8) 1.2011(5) 0.4271(4) 0.0584(17) Uani d 1 . .
H H1 -0.4593 1.2521 0.3661 0.070 Uiso calc 1 . .
C C18 0.7241(10) 0.6800(6) 0.9958(5) 0.075(2) Uani d 1 . .
H H18A 0.6283 0.7254 1.0409 0.090 Uiso calc 1 . .
H H18B 0.7993 0.6054 1.0356 0.090 Uiso calc 1 . .
C C6 -0.1344(9) 0.8662(5) 0.5141(6) 0.0401(13) Uani d 0.677(11) A 2
C C8 -0.1265(10) 0.7734(7) 0.5979(5) 0.045(3) Uani d 0.677(11) A 2
H H8A -0.2039 0.7919 0.6552 0.054 Uiso calc 0.677(11) A 2
C C9 -0.0031(11) 0.6529(6) 0.5961(5) 0.047(3) Uani d 0.677(11) A 2
H H9A 0.0022 0.5908 0.6522 0.057 Uiso calc 0.677(11) A 2
N N2 0.1125(8) 0.6252(5) 0.5105(6) 0.0433(16) Uani d 0.677(11) A 2
C C10 0.1046(10) 0.7180(7) 0.4267(5) 0.041(2) Uani d 0.677(11) A 2
H H10A 0.1819 0.6995 0.3694 0.049 Uiso calc 0.677(11) A 2
C C7 -0.0188(11) 0.8385(6) 0.4284(5) 0.044(3) Uani d 0.677(11) A 2
H H7A -0.0241 0.9007 0.3724 0.053 Uiso calc 0.677(11) A 2
C C6' -0.133(2) 0.8703(11) 0.5145(13) 0.0401(13) Uani d 0.323(11) A 1
C C8' -0.071(2) 0.8059(15) 0.6064(11) 0.045(3) Uani d 0.323(11) A 1
H H8'A -0.1065 0.8458 0.6628 0.054 Uiso calc 0.323(11) A 1
C C9' 0.044(3) 0.6817(15) 0.6141(11) 0.047(3) Uani d 0.323(11) A 1
H H9'A 0.0855 0.6386 0.6756 0.057 Uiso calc 0.323(11) A 1
N N2' 0.097(2) 0.6221(12) 0.5298(14) 0.0433(16) Uani d 0.323(11) A 1
C C10' 0.035(2) 0.6865(16) 0.4379(11) 0.041(2) Uani d 0.323(11) A 1
H H10B 0.0707 0.6466 0.3815 0.049 Uiso calc 0.323(11) A 1
C C7' -0.080(2) 0.8107(15) 0.4302(11) 0.044(3) Uani d 0.323(11) A 1
H H7'A -0.1213 0.8538 0.3687 0.053 Uiso calc 0.323(11) A 1

loop_
_atom_site_aniso_label
_atom_site_aniso_U_11
_atom_site_aniso_U_22
_atom_site_aniso_U_33
_atom_site_aniso_U_12
_atom_site_aniso_U_13
_atom_site_aniso_U_23
Ag1 0.0548(3) 0.0338(3) 0.0852(4) 0.0053(2) -0.0155(3) -0.0179(2)
O3 0.039(3) 0.075(3) 0.087(3) -0.020(2) -0.011(2) -0.008(2)
O4 0.052(3) 0.056(3) 0.100(4) -0.027(2) -0.019(3) -0.001(2)
O9 0.081(3) 0.054(3) 0.089(3) -0.037(3) -0.019(3) -0.007(2)
O2 0.067(3) 0.061(3) 0.087(3) -0.036(2) -0.016(3) -0.014(2)
N1 0.048(3) 0.030(3) 0.063(3) -0.002(2) -0.009(3) -0.012(2)
C2 0.082(5) 0.039(4) 0.056(4) -0.003(3) -0.001(4) -0.015(3)
O1 0.074(3) 0.067(3) 0.067(3) -0.013(2) -0.009(3) -0.031(2)
C5 0.043(3) 0.032(3) 0.038(3) -0.008(3) -0.006(3) -0.004(2)
C13 0.047(4) 0.050(4) 0.048(4) -0.016(3) 0.005(3) -0.016(3)
C12 0.046(4) 0.028(3) 0.045(3) -0.009(3) -0.006(3) -0.005(2)
C25 0.037(3) 0.047(4) 0.049(3) -0.016(3) -0.009(3) -0.014(3)
C3 0.076(5) 0.042(4) 0.038(3) 0.002(3) -0.005(3) -0.008(3)
C20 0.050(4) 0.049(4) 0.051(4) -0.026(3) -0.003(3) -0.011(3)
C4 0.071(4) 0.042(4) 0.041(4) 0.004(3) -0.009(3) -0.016(3)
C21 0.051(4) 0.039(4) 0.084(5) -0.012(3) -0.010(3) -0.012(3)
C26 0.050(4) 0.055(4) 0.050(4) -0.023(3) -0.006(3) -0.013(3)
C11 0.059(4) 0.029(3) 0.053(4) -0.007(3) -0.016(3) -0.002(3)
C24 0.041(4) 0.048(4) 0.075(4) -0.006(3) -0.010(3) -0.018(3)
C14 0.042(4) 0.043(3) 0.065(4) -0.013(3) -0.004(3) -0.010(3)
C23 0.043(4) 0.045(4) 0.059(4) -0.012(3) -0.011(3) -0.006(3)
C16 0.049(4) 0.057(4) 0.075(5) -0.026(3) -0.003(3) -0.013(3)
C17 0.070(5) 0.041(4) 0.052(4) -0.030(3) -0.014(3) -0.005(3)
C22 0.039(3) 0.042(4) 0.063(4) -0.010(3) -0.013(3) -0.006(3)
C19 0.058(4) 0.054(4) 0.069(4) -0.027(3) -0.004(3) -0.011(3)
C15 0.064(4) 0.051(4) 0.058(4) -0.018(3) -0.001(3) -0.020(3)
C1 0.078(5) 0.040(4) 0.046(4) -0.004(3) -0.013(3) -0.002(3)
C18 0.108(6) 0.071(5) 0.064(4) -0.050(4) -0.021(4) -0.003(4)
C6 0.033(3) 0.033(3) 0.047(3) 0.001(2) -0.004(3) -0.010(3)
C8 0.051(6) 0.023(5) 0.053(4) -0.007(4) 0.006(4) -0.005(4)
C9 0.060(7) 0.036(5) 0.040(5) -0.009(4) -0.004(4) -0.004(4)
N2 0.048(3) 0.036(3) 0.042(4) -0.004(2) -0.008(3) -0.009(3)
C10 0.037(6) 0.041(5) 0.044(4) -0.003(4) -0.004(4) -0.019(4)
C7 0.057(7) 0.027(5) 0.050(4) -0.007(4) -0.011(4) -0.016(3)
C6' 0.033(3) 0.033(3) 0.047(3) 0.001(2) -0.004(3) -0.010(3)
C8' 0.051(6) 0.023(5) 0.053(4) -0.007(4) 0.006(4) -0.005(4)
C9' 0.060(7) 0.036(5) 0.040(5) -0.009(4) -0.004(4) -0.004(4)
N2' 0.048(3) 0.036(3) 0.042(4) -0.004(2) -0.008(3) -0.009(3)
C10' 0.037(6) 0.041(5) 0.044(4) -0.003(4) -0.004(4) -0.019(4)
C7' 0.057(7) 0.027(5) 0.050(4) -0.007(4) -0.011(4) -0.016(3)

loop_
_atom_type_symbol
_atom_type_description
_atom_type_scat_dispersion_real
_atom_type_scat_dispersion_imag
_atom_type_scat_source
C C 0.0033 0.0016 'International Tables Vol C Tables 4.2.6.8 and 6.1.1.4'
H H 0.0000 0.0000 'International Tables Vol C Tables 4.2.6.8 and 6.1.1.4'
Ag Ag -0.8971 1.1015 'International Tables Vol C Tables 4.2.6.8 and 6.1.1.4'
N N 0.0061 0.0033 'International Tables Vol C Tables 4.2.6.8 and 6.1.1.4'
O O 0.0106 0.0060 'International Tables Vol C Tables 4.2.6.8 and 6.1.1.4'

loop_
_geom_angle_atom_site_label_1
_geom_angle_atom_site_label_2
_geom_angle_atom_site_label_3
_geom_angle_site_symmetry_1
_geom_angle_site_symmetry_3
_geom_angle
_geom_angle_publ_flag
N2 Ag1 N1 . 1_645 166.4(2) ?
N1 Ag1 N2' 1_645 . 165.3(4) ?
N2 Ag1 O1 . . 104.10(19) ?
N1 Ag1 O1 1_645 . 88.46(15) ?
N2' Ag1 O1 . . 100.8(4) ?
N2 Ag1 Ag1 . 2_666 97.87(17) ?
N1 Ag1 Ag1 1_645 2_666 93.78(12) ?
N2' Ag1 Ag1 . 2_666 100.9(4) ?
O1 Ag1 Ag1 . 2_666 52.96(11) ?
C26 O4 H4 . . 109.5 ?
C19 O9 C18 . . 113.6(5) ?
C2 N1 C1 . . 116.2(5) ?
C2 N1 Ag1 . 1_465 118.7(4) ?
C1 N1 Ag1 . 1_465 125.0(4) ?
N1 C2 C3 . . 123.6(5) ?
N1 C2 H2 . . 118.2 ?
C3 C2 H2 . . 118.2 ?
C11 O1 Ag1 . . 112.2(4) ?
C4 C5 C3 . . 115.1(5) ?
C4 C5 C6' . . 122.5(8) ?
C3 C5 C6' . . 122.4(8) ?
C4 C5 C6 . . 122.2(5) ?
C3 C5 C6 . . 122.7(5) ?
C16 C13 C12 . . 121.3(5) ?
C16 C13 H13 . . 119.3 ?
C12 C13 H13 . . 119.3 ?
C14 C12 C13 . . 117.8(5) ?
C14 C12 C11 . . 121.1(5) ?
C13 C12 C11 . . 121.1(5) ?
C24 C25 C23 . . 119.3(5) ?
C24 C25 C26 . . 118.4(5) ?
C23 C25 C26 . . 122.2(5) ?
C2 C3 C5 . . 120.8(5) ?
C2 C3 H3A . . 119.6 ?
C5 C3 H3A . . 119.6 ?
C22 C20 C21 . . 118.3(5) ?
C22 C20 C19 . . 120.1(5) ?
C21 C20 C19 . . 121.5(5) ?
C5 C4 C1 . . 121.2(5) ?
C5 C4 H4A . . 119.4 ?
C1 C4 H4A . . 119.4 ?
C20 C21 C24 . . 121.2(5) ?
C20 C21 H21 . . 119.4 ?
C24 C21 H21 . . 119.4 ?
O3 C26 O4 . . 122.4(6) ?
O3 C26 C25 . . 123.5(6) ?
O4 C26 C25 . . 114.1(5) ?
O1 C11 O2 . . 126.1(6) ?
O1 C11 C12 . . 117.4(6) ?
O2 C11 C12 . . 116.5(5) ?
C25 C24 C21 . . 120.1(5) ?
C25 C24 H24 . . 119.9 ?
C21 C24 H24 . . 119.9 ?
C12 C14 C15 . . 121.1(5) ?
C12 C14 H14 . . 119.5 ?
C15 C14 H14 . . 119.5 ?
C25 C23 C22 . . 120.1(5) ?
C25 C23 H23 . . 119.9 ?
C22 C23 H23 . . 119.9 ?
C13 C16 C17 . . 120.9(5) ?
C13 C16 H16 . . 119.6 ?
C17 C16 H16 . . 119.6 ?
C15 C17 C16 . . 118.0(5) ?
C15 C17 C18 . . 121.1(6) ?
C16 C17 C18 . . 120.7(6) ?
C20 C22 C23 . . 120.9(5) ?
C20 C22 H22 . . 119.6 ?
C23 C22 H22 . . 119.6 ?
O9 C19 C20 . . 109.7(5) ?
O9 C19 H19A . . 109.7 ?
C20 C19 H19A . . 109.7 ?
O9 C19 H19B . . 109.7 ?
C20 C19 H19B . . 109.7 ?
H19A C19 H19B . . 108.2 ?
C17 C15 C14 . . 120.8(5) ?
C17 C15 H15 . . 119.6 ?
C14 C15 H15 . . 119.6 ?
N1 C1 C4 . . 123.2(5) ?
N1 C1 H1 . . 118.4 ?
C4 C1 H1 . . 118.4 ?
O9 C18 C17 . . 113.5(5) ?
O9 C18 H18A . . 108.9 ?
C17 C18 H18A . . 108.9 ?
O9 C18 H18B . . 108.9 ?
C17 C18 H18B . . 108.9 ?
H18A C18 H18B . . 107.7 ?
C8 C6 C7 . . 120.0 ?
C8 C6 C5 . . 122.0(5) ?
C7 C6 C5 . . 117.9(5) ?
C6 C8 C9 . . 120.0 ?
C6 C8 H8A . . 120.0 ?
C9 C8 H8A . . 120.0 ?
N2 C9 C8 . . 120.0 ?
N2 C9 H9A . . 120.0 ?
C8 C9 H9A . . 120.0 ?
C10 N2 C9 . . 120.0 ?
C10 N2 Ag1 . . 120.7(4) ?
C9 N2 Ag1 . . 118.7(4) ?
N2 C10 C7 . . 120.0 ?
N2 C10 H10A . . 120.0 ?
C7 C10 H10A . . 120.0 ?
C10 C7 C6 . . 120.0 ?
C10 C7 H7A . . 120.0 ?
C6 C7 H7A . . 120.0 ?
C8' C6' C7' . . 120.0 ?
C8' C6' C5 . . 116.8(11) ?
C7' C6' C5 . . 123.1(11) ?
C9' C8' C6' . . 120.0 ?
C9' C8' H8'A . . 120.0 ?
C6' C8' H8'A . . 120.0 ?
C8' C9' N2' . . 120.0 ?
C8' C9' H9'A . . 120.0 ?
N2' C9' H9'A . . 120.0 ?
C9' N2' C10' . . 120.0 ?
C9' N2' Ag1 . . 124.6(8) ?
C10' N2' Ag1 . . 113.7(9) ?
C7' C10' N2' . . 120.0 ?
C7' C10' H10B . . 120.0 ?
N2' C10' H10B . . 120.0 ?
C10' C7' C6' . . 120.0 ?
C10' C7' H7'A . . 120.0 ?
C6' C7' H7'A . . 120.0 ?

loop_
_geom_bond_atom_site_label_1
_geom_bond_atom_site_label_2
_geom_bond_site_symmetry_2
_geom_bond_distance
_geom_bond_publ_flag
Ag1 N2 . 2.182(6) ?
Ag1 N1 1_645 2.194(4) ?
Ag1 N2' . 2.238(13) ?
Ag1 O1 . 2.517(4) ?
Ag1 Ag1 2_666 3.2883(10) ?
O3 C26 . 1.211(6) ?
O4 C26 . 1.310(6) ?
O4 H4 . 0.8200 ?
O9 C19 . 1.412(6) ?
O9 C18 . 1.422(7) ?
O2 C11 . 1.256(7) ?
N1 C2 . 1.326(7) ?
N1 C1 . 1.332(6) ?
N1 Ag1 1_465 2.193(4) ?
C2 C3 . 1.375(7) ?
C2 H2 . 0.9300 ?
O1 C11 . 1.241(6) ?
C5 C4 . 1.375(7) ?
C5 C3 . 1.385(7) ?
C5 C6' . 1.472(13) ?
C5 C6 . 1.505(7) ?
C13 C16 . 1.366(7) ?
C13 C12 . 1.378(7) ?
C13 H13 . 0.9300 ?
C12 C14 . 1.373(7) ?
C12 C11 . 1.510(7) ?
C25 C24 . 1.372(7) ?
C25 C23 . 1.384(7) ?
C25 C26 . 1.481(7) ?
C3 H3A . 0.9300 ?
C20 C22 . 1.377(7) ?
C20 C21 . 1.382(7) ?
C20 C19 . 1.494(7) ?
C4 C1 . 1.377(7) ?
C4 H4A . 0.9300 ?
C21 C24 . 1.385(7) ?
C21 H21 . 0.9300 ?
C24 H24 . 0.9300 ?
C14 C15 . 1.387(7) ?
C14 H14 . 0.9300 ?
C23 C22 . 1.388(7) ?
C23 H23 . 0.9300 ?
C16 C17 . 1.388(7) ?
C16 H16 . 0.9300 ?
C17 C15 . 1.367(8) ?
C17 C18 . 1.510(7) ?
C22 H22 . 0.9300 ?
C19 H19A . 0.9700 ?
C19 H19B . 0.9700 ?
C15 H15 . 0.9300 ?
C1 H1 . 0.9300 ?
C18 H18A . 0.9700 ?
C18 H18B . 0.9700 ?
C6 C8 . 1.3900 ?
C6 C7 . 1.3900 ?
C8 C9 . 1.3900 ?
C8 H8A . 0.9300 ?
C9 N2 . 1.3900 ?
C9 H9A . 0.9300 ?
N2 C10 . 1.3900 ?
C10 C7 . 1.3900 ?
C10 H10A . 0.9300 ?
C7 H7A . 0.9300 ?
C6' C8' . 1.3900 ?
C6' C7' . 1.3900 ?
C8' C9' . 1.3900 ?
C8' H8'A . 0.9300 ?
C9' N2' . 1.3900 ?
C9' H9'A . 0.9300 ?
N2' C10' . 1.3900 ?
C10' C7' . 1.3900 ?
C10' H10B . 0.9300 ?
C7' H7'A . 0.9300 ?

loop_
_geom_hbond_atom_site_label_D
_geom_hbond_atom_site_label_H
_geom_hbond_atom_site_label_A
_geom_hbond_site_symmetry_A
_geom_hbond_distance_DH
_geom_hbond_distance_HA
_geom_hbond_distance_DA
_geom_hbond_angle_DHA
O4 H4 O2 1_665 0.82 1.78 2.530(5) 152.2

loop_
_geom_torsion_atom_site_label_1
_geom_torsion_atom_site_label_2
_geom_torsion_atom_site_label_3
_geom_torsion_atom_site_label_4
_geom_torsion_site_symmetry_1
_geom_torsion_site_symmetry_2
_geom_torsion_site_symmetry_3
_geom_torsion_site_symmetry_4
_geom_torsion
_geom_torsion_publ_flag
C1 N1 C2 C3 . . . . -0.3(9) ?
Ag1 N1 C2 C3 1_465 . . . -177.2(5) ?
C16 C13 C12 C14 . . . . 2.5(8) ?
C16 C13 C12 C11 . . . . -176.4(5) ?
N1 C2 C3 C5 . . . . 0.8(10) ?
C4 C5 C3 C2 . . . . -0.7(9) ?
C6' C5 C3 C2 . . . . 177.3(8) ?
C6 C5 C3 C2 . . . . 179.2(6) ?
C3 C5 C4 C1 . . . . 0.2(9) ?
C6' C5 C4 C1 . . . . -177.9(8) ?
C6 C5 C4 C1 . . . . -179.8(6) ?
C22 C20 C21 C24 . . . . -0.1(9) ?
C19 C20 C21 C24 . . . . -177.5(5) ?
C24 C25 C26 O3 . . . . -6.0(9) ?
C23 C25 C26 O3 . . . . 173.9(5) ?
C24 C25 C26 O4 . . . . 173.9(5) ?
C23 C25 C26 O4 . . . . -6.1(8) ?
Ag1 O1 C11 O2 . . . . 22.2(7) ?
Ag1 O1 C11 C12 . . . . -156.2(3) ?
C14 C12 C11 O1 . . . . 167.6(5) ?
C13 C12 C11 O1 . . . . -13.5(8) ?
C14 C12 C11 O2 . . . . -10.9(7) ?
C13 C12 C11 O2 . . . . 167.9(5) ?
C23 C25 C24 C21 . . . . 0.6(8) ?
C26 C25 C24 C21 . . . . -179.4(5) ?
C20 C21 C24 C25 . . . . -0.4(9) ?
C13 C12 C14 C15 . . . . -1.2(8) ?
C11 C12 C14 C15 . . . . 177.7(5) ?
C24 C25 C23 C22 . . . . -0.4(8) ?
C26 C25 C23 C22 . . . . 179.7(5) ?
C12 C13 C16 C17 . . . . -1.7(9) ?
C13 C16 C17 C15 . . . . -0.4(9) ?
C13 C16 C17 C18 . . . . 174.9(5) ?
C21 C20 C22 C23 . . . . 0.4(8) ?
C19 C20 C22 C23 . . . . 177.8(5) ?
C25 C23 C22 C20 . . . . -0.1(8) ?
C18 O9 C19 C20 . . . . 170.2(5) ?
C22 C20 C19 O9 . . . . -171.3(5) ?
C21 C20 C19 O9 . . . . 6.1(8) ?
C16 C17 C15 C14 . . . . 1.7(9) ?
C18 C17 C15 C14 . . . . -173.7(5) ?
C12 C14 C15 C17 . . . . -0.9(9) ?
C2 N1 C1 C4 . . . . -0.3(9) ?
Ag1 N1 C1 C4 1_465 . . . 176.4(5) ?
C5 C4 C1 N1 . . . . 0.4(10) ?
C19 O9 C18 C17 . . . . 74.5(7) ?
C15 C17 C18 O9 . . . . -131.7(6) ?
C16 C17 C18 O9 . . . . 53.1(8) ?
C4 C5 C6 C8 . . . . -159.2(6) ?
C3 C5 C6 C8 . . . . 20.8(8) ?
C6' C5 C6 C8 . . . . 10E1(3) ?
C4 C5 C6 C7 . . . . 22.8(8) ?
C3 C5 C6 C7 . . . . -157.2(6) ?
C6' C5 C6 C7 . . . . -8E1(3) ?
C7 C6 C8 C9 . . . . 0.0 ?
C5 C6 C8 C9 . . . . -177.9(6) ?
C6 C8 C9 N2 . . . . 0.0 ?
C8 C9 N2 C10 . . . . 0.0 ?
C8 C9 N2 Ag1 . . . . 171.1(4) ?
C9 N2 C10 C7 . . . . 0.0 ?
Ag1 N2 C10 C7 . . . . -170.9(4) ?
N2 C10 C7 C6 . . . . 0.0 ?
C8 C6 C7 C10 . . . . 0.0 ?
C5 C6 C7 C10 . . . . 178.0(6) ?
C4 C5 C6' C8' . . . . 170.1(8) ?
C3 C5 C6' C8' . . . . -7.8(13) ?
C6 C5 C6' C8' . . . . -11E1(4) ?
C4 C5 C6' C7' . . . . -12.9(13) ?
C3 C5 C6' C7' . . . . 169.2(8) ?
C6 C5 C6' C7' . . . . 7E1(3) ?
C7' C6' C8' C9' . . . . 0.0 ?
C5 C6' C8' C9' . . . . 177.1(12) ?
C6' C8' C9' N2' . . . . 0.0 ?
C8' C9' N2' C10' . . . . 0.0 ?
C8' C9' N2' Ag1 . . . . 164.0(11) ?
C9' N2' C10' C7' . . . . 0.0 ?
Ag1 N2' C10' C7' . . . . -165.7(9) ?
N2' C10' C7' C6' . . . . 0.0 ?
C8' C6' C7' C10' . . . . 0.0 ?
C5 C6' C7' C10' . . . . -176.9(13) ?
